data_4086501
loop_
_publ_author_name
'Jaroschik, Florian'
'Momin, Aur\'elien'
'Martinez, Agathe'
'Harakat, Dominique'
'Ricard, Louis'
'Le Goff, Xavier Fr\'ed\'eric'
'Nocton, Gr\'egory'

_publ_section_title
;
 Synthesis and Characterization of 1,1&#x2032;-Diphosphaplumbocenes:
 Oxidative Ligand Transfer Reactions with Divalent Thulium Complexes
;
_journal_issue 11
_journal_name_full Organometallics
_journal_page_first 2032
_journal_paper_doi 10.1021/acs.organomet.6b00313
_journal_volume 35
_journal_year 2016
_chemical_formula_moiety 'C42 H72 P3 Tm'
_chemical_formula_sum 'C42 H72 P3 Tm'
_chemical_formula_weight 838.84
_chemical_name_systematic
; 
 ? 
;
_space_group_IT_number 14
_symmetry_cell_setting monoclinic
_symmetry_space_group_name_Hall '-P 2ybc'
_symmetry_space_group_name_H-M 'P 1 21/c 1'
_atom_sites_solution_hydrogens geom
_atom_sites_solution_primary direct
_atom_sites_solution_secondary difmap
_audit_creation_method SHELXL-97
_cell_angle_alpha 90.00
_cell_angle_beta 102.993(1)
_cell_angle_gamma 90.00
_cell_formula_units_Z 4
_cell_length_a 19.540(1)
_cell_length_b 11.751(1)
_cell_length_c 18.521(1)
_cell_measurement_reflns_used 5256
_cell_measurement_temperature 150.0(1)
_cell_measurement_theta_max 30.034
_cell_measurement_theta_min 0.998
_cell_volume 4143.8(5)
_computing_structure_refinement 'SHELXL-97 (Sheldrick, 1997)'
_computing_structure_solution 'SHELXS-97 (Sheldrick, 1990)'
_diffrn_ambient_temperature 150.0(1)
_diffrn_measured_fraction_theta_full 0.976
_diffrn_measured_fraction_theta_max 0.976
_diffrn_measurement_device_type KappaCCD
_diffrn_measurement_method 'phi and omega scans'
_diffrn_radiation_monochromator graphite
_diffrn_radiation_source 'fine-focus sealed tube'
_diffrn_radiation_type MoK\a
_diffrn_radiation_wavelength 0.71069
_diffrn_reflns_av_R_equivalents 0.0330
_diffrn_reflns_av_sigmaI/netI 0.0347
_diffrn_reflns_limit_h_max 27
_diffrn_reflns_limit_h_min -27
_diffrn_reflns_limit_k_max 11
_diffrn_reflns_limit_k_min -16
_diffrn_reflns_limit_l_max 16
_diffrn_reflns_limit_l_min -26
_diffrn_reflns_number 29795
_diffrn_reflns_theta_full 29.99
_diffrn_reflns_theta_max 29.99
_diffrn_reflns_theta_min 2.85
_exptl_absorpt_coefficient_mu 2.284
_exptl_absorpt_correction_T_max 0.8384
_exptl_absorpt_correction_T_min 0.5474
_exptl_absorpt_correction_type multi-scan
_exptl_crystal_colour 'yellowish green'
_exptl_crystal_density_diffrn 1.345
_exptl_crystal_density_method 'not measured'
_exptl_crystal_description plate
_exptl_crystal_F_000 1752
_exptl_crystal_size_max 0.30
_exptl_crystal_size_mid 0.22
_exptl_crystal_size_min 0.08
_refine_diff_density_max 1.069
_refine_diff_density_min -1.298
_refine_diff_density_rms 0.102
_refine_ls_extinction_method none
_refine_ls_goodness_of_fit_ref 1.156
_refine_ls_hydrogen_treatment mixed
_refine_ls_matrix_type full
_refine_ls_number_parameters 439
_refine_ls_number_reflns 11783
_refine_ls_number_restraints 0
_refine_ls_restrained_S_all 1.156
_refine_ls_R_factor_all 0.0406
_refine_ls_R_factor_gt 0.0323
_refine_ls_shift/su_max 0.001
_refine_ls_shift/su_mean 0.000
_refine_ls_structure_factor_coef Fsqd
_refine_ls_weighting_details 'calc w=1/[\s^2^(Fo^2^)+(0.0000P)^2^+9.5495P] where P=(Fo^2^+2Fc^2^)/3'
_refine_ls_weighting_scheme calc
_refine_ls_wR_factor_gt 0.0707
_refine_ls_wR_factor_ref 0.0750
_reflns_number_gt 10328
_reflns_number_total 11783
_reflns_threshold_expression >2sigma(I)
_cod_data_source_file om6b00313_si_002.cif
_cod_data_source_block amx554
_cod_depositor_comments 'Adding full bibliography for 4086501--4086502.cif.'
_cod_original_sg_symbol_H-M 'P21/c     '
_cod_database_code 4086501

loop_
_symmetry_equiv_pos_as_xyz
'x, y, z'
'-x, y+1/2, -z+1/2'
'-x, -y, -z'
'x, -y-1/2, z-1/2'

loop_
_atom_site_label
_atom_site_type_symbol
_atom_site_fract_x
_atom_site_fract_y
_atom_site_fract_z
_atom_site_U_iso_or_equiv
_atom_site_adp_type
_atom_site_occupancy
_atom_site_symmetry_multiplicity
_atom_site_calc_flag
_atom_site_refinement_flags
Tm1 Tm 0.225789(6) 0.991314(9) 0.441170(6) 0.01660(4) Uani 1 1 d .
P1 P 0.18819(4) 1.11327(6) 0.56100(4) 0.01864(13) Uani 1 1 d .
P2 P 0.34676(4) 0.89210(6) 0.40947(4) 0.02254(14) Uani 1 1 d .
P3 P 0.07600(4) 0.98010(6) 0.39650(4) 0.01985(13) Uani 1 1 d .
C1 C 0.26940(15) 1.0448(2) 0.59805(15) 0.0193(5) Uani 1 1 d .
C2 C 0.32226(15) 1.0824(2) 0.56347(16) 0.0205(5) Uani 1 1 d .
C3 C 0.29885(15) 1.1718(2) 0.51056(15) 0.0197(5) Uani 1 1 d .
C4 C 0.22670(14) 1.1978(2) 0.50131(15) 0.0184(5) Uani 1 1 d .
C5 C 0.28044(17) 0.9859(3) 0.67548(16) 0.0255(6) Uani 1 1 d .
C6 C 0.3258(2) 1.0709(3) 0.73021(18) 0.0347(7) Uani 1 1 d .
H6A H 0.3029 1.1457 0.7251 0.052 Uiso 1 1 calc R
H6B H 0.3723 1.0775 0.7190 0.052 Uiso 1 1 calc R
H6C H 0.3307 1.0434 0.7811 0.052 Uiso 1 1 calc R
C7 C 0.21126(19) 0.9729(3) 0.69904(17) 0.0298(6) Uani 1 1 d .
H7A H 0.1795 0.9246 0.6633 0.045 Uiso 1 1 calc R
H7B H 0.1898 1.0480 0.7007 0.045 Uiso 1 1 calc R
H7C H 0.2198 0.9378 0.7483 0.045 Uiso 1 1 calc R
C8 C 0.31772(18) 0.8704(3) 0.68400(17) 0.0284(6) Uani 1 1 d .
H8A H 0.3247 0.8446 0.7355 0.043 Uiso 1 1 calc R
H8B H 0.3634 0.8779 0.6708 0.043 Uiso 1 1 calc R
H8C H 0.2889 0.8148 0.6511 0.043 Uiso 1 1 calc R
C9 C 0.40009(16) 1.0526(3) 0.58441(18) 0.0284(6) Uani 1 1 d .
H9A H 0.4271 1.1199 0.6050 0.043 Uiso 1 1 calc R
H9B H 0.4154 1.0271 0.5402 0.043 Uiso 1 1 calc R
H9C H 0.4078 0.9916 0.6214 0.043 Uiso 1 1 calc R
C10 C 0.35335(17) 1.2411(3) 0.48344(18) 0.0274(6) Uani 1 1 d .
H10A H 0.3302 1.2872 0.4408 0.041 Uiso 1 1 calc R
H10B H 0.3873 1.1898 0.4686 0.041 Uiso 1 1 calc R
H10C H 0.3778 1.2911 0.5233 0.041 Uiso 1 1 calc R
C11 C 0.18773(15) 1.3030(2) 0.46305(16) 0.0214(5) Uani 1 1 d .
C12 C 0.1922(2) 1.3174(3) 0.38175(19) 0.0341(7) Uani 1 1 d .
H12A H 0.1648 1.3841 0.3606 0.051 Uiso 1 1 calc R
H12B H 0.1734 1.2494 0.3536 0.051 Uiso 1 1 calc R
H12C H 0.2414 1.3280 0.3792 0.051 Uiso 1 1 calc R
C13 C 0.21862(19) 1.4078(3) 0.5084(2) 0.0315(7) Uani 1 1 d .
H13A H 0.2687 1.4143 0.5085 0.047 Uiso 1 1 calc R
H13B H 0.2130 1.3997 0.5594 0.047 Uiso 1 1 calc R
H13C H 0.1940 1.4763 0.4861 0.047 Uiso 1 1 calc R
C14 C 0.10954(17) 1.2976(3) 0.46421(19) 0.0283(6) Uani 1 1 d .
H14A H 0.1045 1.2948 0.5156 0.042 Uiso 1 1 calc R
H14B H 0.0886 1.2292 0.4379 0.042 Uiso 1 1 calc R
H14C H 0.0856 1.3652 0.4398 0.042 Uiso 1 1 calc R
C15 C 0.39309(14) 0.7613(2) 0.41814(15) 0.0191(5) Uani 1 1 d .
C16 C 0.42907(15) 0.7544(2) 0.36169(16) 0.0217(5) Uani 1 1 d .
C17 C 0.41832(15) 0.8491(2) 0.31115(15) 0.0208(5) Uani 1 1 d .
C18 C 0.37339(15) 0.9311(2) 0.32773(16) 0.0210(5) Uani 1 1 d .
C19 C 0.39688(15) 0.6794(2) 0.48260(17) 0.0231(5) Uani 1 1 d .
C20 C 0.34797(19) 0.7194(3) 0.53100(19) 0.0326(7) Uani 1 1 d .
H20A H 0.3637 0.7936 0.5526 0.049 Uiso 1 1 calc R
H20B H 0.3487 0.6641 0.5708 0.049 Uiso 1 1 calc R
H20C H 0.3001 0.7261 0.5008 0.049 Uiso 1 1 calc R
C21 C 0.47136(17) 0.6753(3) 0.53222(19) 0.0344(7) Uani 1 1 d .
H21A H 0.5041 0.6461 0.5036 0.052 Uiso 1 1 calc R
H21B H 0.4717 0.6250 0.5745 0.052 Uiso 1 1 calc R
H21C H 0.4857 0.7520 0.5501 0.052 Uiso 1 1 calc R
C22 C 0.37406(18) 0.5584(3) 0.4558(2) 0.0322(7) Uani 1 1 d .
H22A H 0.3251 0.5597 0.4278 0.048 Uiso 1 1 calc R
H22B H 0.3783 0.5078 0.4986 0.048 Uiso 1 1 calc R
H22C H 0.4042 0.5306 0.4238 0.048 Uiso 1 1 calc R
C23 C 0.47811(18) 0.6589(3) 0.35091(19) 0.0290(6) Uani 1 1 d .
H23A H 0.4837 0.6053 0.3924 0.043 Uiso 1 1 calc R
H23B H 0.5240 0.6907 0.3489 0.043 Uiso 1 1 calc R
H23C H 0.4583 0.6189 0.3045 0.043 Uiso 1 1 calc R
C24 C 0.45578(17) 0.8547(3) 0.24814(17) 0.0272(6) Uani 1 1 d .
H24A H 0.4281 0.8142 0.2051 0.041 Uiso 1 1 calc R
H24B H 0.5021 0.8190 0.2635 0.041 Uiso 1 1 calc R
H24C H 0.4614 0.9344 0.2350 0.041 Uiso 1 1 calc R
C25 C 0.35416(16) 1.0458(3) 0.28986(17) 0.0244(6) Uani 1 1 d .
C26 C 0.3285(2) 1.0374(3) 0.20481(19) 0.0353(7) Uani 1 1 d .
H26A H 0.2928 0.9776 0.1925 0.053 Uiso 1 1 calc R
H26B H 0.3683 1.0189 0.1827 0.053 Uiso 1 1 calc R
H26C H 0.3081 1.1103 0.1852 0.053 Uiso 1 1 calc R
C27 C 0.41741(19) 1.1267(3) 0.3089(2) 0.0342(7) Uani 1 1 d .
H27A H 0.4039 1.2017 0.2872 0.051 Uiso 1 1 calc R
H27B H 0.4560 1.0961 0.2889 0.051 Uiso 1 1 calc R
H27C H 0.4327 1.1339 0.3629 0.051 Uiso 1 1 calc R
C28 C 0.29360(17) 1.0992(3) 0.31899(18) 0.0265(6) Uani 1 1 d .
H28A H 0.3083 1.1096 0.3728 0.040 Uiso 1 1 calc R
H28B H 0.2526 1.0489 0.3076 0.040 Uiso 1 1 calc R
H28C H 0.2814 1.1733 0.2952 0.040 Uiso 1 1 calc R
C29 C 0.11784(14) 0.8487(2) 0.42741(15) 0.0182(5) Uani 1 1 d .
C30 C 0.15623(15) 0.8070(2) 0.37697(15) 0.0193(5) Uani 1 1 d .
C31 C 0.15317(15) 0.8812(2) 0.31472(15) 0.0207(5) Uani 1 1 d .
C32 C 0.11027(15) 0.9772(2) 0.31557(15) 0.0213(5) Uani 1 1 d .
C33 C 0.10017(15) 0.7844(2) 0.49307(15) 0.0191(5) Uani 1 1 d .
C34 C 0.05519(17) 0.8585(3) 0.53297(17) 0.0258(6) Uani 1 1 d .
H34A H 0.0466 0.8175 0.5761 0.039 Uiso 1 1 calc R
H34B H 0.0103 0.8757 0.4989 0.039 Uiso 1 1 calc R
H34C H 0.0801 0.9297 0.5493 0.039 Uiso 1 1 calc R
C35 C 0.16607(16) 0.7479(3) 0.55029(16) 0.0248(6) Uani 1 1 d .
H35A H 0.1917 0.6906 0.5283 0.037 Uiso 1 1 calc R
H35B H 0.1523 0.7154 0.5937 0.037 Uiso 1 1 calc R
H35C H 0.1963 0.8142 0.5654 0.037 Uiso 1 1 calc R
C36 C 0.05649(17) 0.6781(3) 0.46383(19) 0.0277(6) Uani 1 1 d .
H36A H 0.0846 0.6267 0.4405 0.042 Uiso 1 1 calc R
H36B H 0.0143 0.7010 0.4272 0.042 Uiso 1 1 calc R
H36C H 0.0428 0.6389 0.5051 0.042 Uiso 1 1 calc R
C37 C 0.18867(16) 0.6911(2) 0.37653(16) 0.0229(5) Uani 1 1 d .
H37A H 0.1588 0.6439 0.3385 0.034 Uiso 1 1 calc R
H37B H 0.1930 0.6553 0.4252 0.034 Uiso 1 1 calc R
H37C H 0.2353 0.6985 0.3657 0.034 Uiso 1 1 calc R
C38 C 0.18535(19) 0.8416(3) 0.25228(16) 0.0276(6) Uani 1 1 d .
H38A H 0.1612 0.7728 0.2300 0.041 Uiso 1 1 calc R
H38B H 0.2352 0.8249 0.2716 0.041 Uiso 1 1 calc R
H38C H 0.1805 0.9016 0.2147 0.041 Uiso 1 1 calc R
C39 C 0.07565(17) 1.0510(3) 0.24773(16) 0.0262(6) Uani 1 1 d .
C40 C 0.02603(19) 1.1406(3) 0.26876(19) 0.0335(7) Uani 1 1 d .
H40A H -0.0098 1.1026 0.2896 0.050 Uiso 1 1 calc R
H40B H 0.0032 1.1834 0.2245 0.050 Uiso 1 1 calc R
H40C H 0.0531 1.1930 0.3056 0.050 Uiso 1 1 calc R
C41 C 0.12508(19) 1.1147(3) 0.20791(18) 0.0324(7) Uani 1 1 d .
H41A H 0.1515 1.1721 0.2412 0.049 Uiso 1 1 calc R
H41B H 0.0974 1.1520 0.1635 0.049 Uiso 1 1 calc R
H41C H 0.1578 1.0605 0.1936 0.049 Uiso 1 1 calc R
C42 C 0.0295(2) 0.9689(3) 0.19217(19) 0.0379(8) Uani 1 1 d .
H42A H 0.0597 0.9158 0.1728 0.057 Uiso 1 1 calc R
H42B H 0.0011 1.0127 0.1512 0.057 Uiso 1 1 calc R
H42C H -0.0014 0.9262 0.2173 0.057 Uiso 1 1 calc R

loop_
_atom_site_aniso_label
_atom_site_aniso_U_11
_atom_site_aniso_U_22
_atom_site_aniso_U_33
_atom_site_aniso_U_23
_atom_site_aniso_U_13
_atom_site_aniso_U_12
Tm1 0.01693(6) 0.01698(6) 0.01668(6) -0.00064(4) 0.00547(4) 0.00070(4)
P1 0.0208(3) 0.0169(3) 0.0199(3) -0.0006(2) 0.0084(3) -0.0016(2)
P2 0.0231(3) 0.0231(3) 0.0250(4) 0.0040(3) 0.0131(3) 0.0049(3)
P3 0.0189(3) 0.0198(3) 0.0206(3) -0.0005(3) 0.0040(2) 0.0030(2)
C1 0.0236(13) 0.0176(11) 0.0159(12) -0.0016(9) 0.0025(10) -0.0009(9)
C2 0.0204(13) 0.0205(12) 0.0202(13) -0.0016(10) 0.0036(10) -0.0028(10)
C3 0.0207(12) 0.0209(12) 0.0186(12) -0.0007(10) 0.0068(10) -0.0032(10)
C4 0.0199(12) 0.0181(11) 0.0181(12) -0.0016(9) 0.0062(10) -0.0018(9)
C5 0.0307(14) 0.0258(14) 0.0185(13) 0.0022(11) 0.0026(11) -0.0025(11)
C6 0.048(2) 0.0318(16) 0.0227(15) -0.0030(12) 0.0035(14) -0.0055(14)
C7 0.0423(18) 0.0296(15) 0.0202(14) 0.0035(11) 0.0127(12) -0.0035(13)
C8 0.0328(16) 0.0268(14) 0.0225(14) 0.0016(11) -0.0003(12) 0.0027(12)
C9 0.0204(14) 0.0333(15) 0.0300(16) 0.0026(12) 0.0026(11) 0.0018(11)
C10 0.0246(14) 0.0309(15) 0.0283(15) 0.0021(12) 0.0093(12) -0.0072(11)
C11 0.0238(13) 0.0179(12) 0.0231(13) 0.0032(10) 0.0067(11) 0.0017(10)
C12 0.0380(19) 0.0395(18) 0.0268(16) 0.0094(13) 0.0115(14) 0.0088(14)
C13 0.0373(17) 0.0181(13) 0.0393(18) -0.0011(12) 0.0086(14) -0.0016(12)
C14 0.0245(14) 0.0252(14) 0.0356(17) 0.0053(12) 0.0080(12) 0.0059(11)
C15 0.0183(12) 0.0192(12) 0.0204(13) 0.0000(9) 0.0057(10) 0.0000(9)
C16 0.0208(13) 0.0201(12) 0.0249(14) -0.0026(10) 0.0069(11) 0.0001(10)
C17 0.0209(13) 0.0240(13) 0.0188(13) -0.0020(10) 0.0075(10) -0.0025(10)
C18 0.0190(12) 0.0244(13) 0.0208(13) 0.0013(10) 0.0072(10) -0.0001(10)
C19 0.0187(13) 0.0243(13) 0.0266(14) 0.0037(11) 0.0060(11) 0.0001(10)
C20 0.0359(18) 0.0357(17) 0.0290(16) 0.0078(13) 0.0134(13) 0.0051(13)
C21 0.0228(15) 0.048(2) 0.0301(17) 0.0088(14) 0.0003(12) -0.0021(13)
C22 0.0320(17) 0.0215(14) 0.0430(19) 0.0054(13) 0.0083(14) -0.0032(12)
C23 0.0292(16) 0.0264(14) 0.0335(16) -0.0006(12) 0.0118(13) 0.0049(12)
C24 0.0296(15) 0.0316(15) 0.0234(14) -0.0016(12) 0.0120(12) -0.0011(12)
C25 0.0258(14) 0.0233(13) 0.0264(14) 0.0029(11) 0.0106(11) -0.0001(10)
C26 0.0402(19) 0.0404(18) 0.0269(16) 0.0098(14) 0.0111(14) 0.0061(14)
C27 0.0342(18) 0.0258(15) 0.048(2) 0.0063(14) 0.0199(15) -0.0043(12)
C28 0.0301(15) 0.0226(13) 0.0284(15) 0.0055(11) 0.0100(12) 0.0046(11)
C29 0.0178(12) 0.0205(12) 0.0161(12) -0.0018(9) 0.0034(9) -0.0010(9)
C30 0.0212(13) 0.0189(12) 0.0177(12) -0.0013(9) 0.0039(10) 0.0010(9)
C31 0.0249(13) 0.0201(12) 0.0164(12) -0.0021(9) 0.0033(10) 0.0006(10)
C32 0.0233(13) 0.0201(12) 0.0189(12) 0.0008(10) 0.0016(10) 0.0019(10)
C33 0.0188(12) 0.0201(12) 0.0193(12) -0.0005(9) 0.0060(10) -0.0024(9)
C34 0.0275(15) 0.0270(14) 0.0263(14) -0.0012(11) 0.0134(12) -0.0006(11)
C35 0.0253(14) 0.0317(15) 0.0170(13) 0.0018(11) 0.0040(10) 0.0014(11)
C36 0.0273(15) 0.0238(14) 0.0329(16) -0.0046(12) 0.0089(12) -0.0075(11)
C37 0.0280(14) 0.0203(12) 0.0218(14) -0.0018(10) 0.0087(11) 0.0031(10)
C38 0.0414(18) 0.0253(14) 0.0180(13) -0.0018(11) 0.0107(12) 0.0034(12)
C39 0.0329(16) 0.0242(13) 0.0187(13) 0.0046(10) 0.0001(11) 0.0038(11)
C40 0.0345(17) 0.0305(16) 0.0312(17) 0.0055(13) -0.0018(13) 0.0096(13)
C41 0.0408(19) 0.0319(16) 0.0220(15) 0.0069(12) 0.0015(13) 0.0035(13)
C42 0.046(2) 0.0330(17) 0.0272(16) 0.0005(13) -0.0079(14) 0.0029(14)

loop_
_atom_type_symbol
_atom_type_description
_atom_type_scat_dispersion_real
_atom_type_scat_dispersion_imag
_atom_type_scat_source
C C 0.0033 0.0016 'International Tables Vol C Tables 4.2.6.8 and 6.1.1.4'
H H 0.0000 0.0000 'International Tables Vol C Tables 4.2.6.8 and 6.1.1.4'
P P 0.1023 0.0942 'International Tables Vol C Tables 4.2.6.8 and 6.1.1.4'
Tm Tm -0.3139 5.2483 'International Tables Vol C Tables 4.2.6.8 and 6.1.1.4'

loop_
_geom_angle_atom_site_label_1
_geom_angle_atom_site_label_2
_geom_angle_atom_site_label_3
_geom_angle
C29 Tm1 C4 122.92(8)
C29 Tm1 C30 30.58(8)
C4 Tm1 C30 150.76(8)
C29 Tm1 C3 149.20(8)
C4 Tm1 C3 30.47(8)
C30 Tm1 C3 177.64(8)
C29 Tm1 C31 51.73(8)
C4 Tm1 C31 137.02(8)
C30 Tm1 C31 30.45(8)
C3 Tm1 C31 151.67(8)
C29 Tm1 C2 133.65(8)
C4 Tm1 C2 51.48(8)
C30 Tm1 C2 147.53(8)
C3 Tm1 C2 30.12(8)
C31 Tm1 C2 168.98(9)
C29 Tm1 P2 113.83(6)
C4 Tm1 P2 122.47(6)
C30 Tm1 P2 86.49(6)
C3 Tm1 P2 92.61(6)
C31 Tm1 P2 85.68(6)
C2 Tm1 P2 83.31(6)
C29 Tm1 C32 54.68(8)
C4 Tm1 C32 108.80(8)
C30 Tm1 C32 50.60(8)
C3 Tm1 C32 131.73(8)
C31 Tm1 C32 28.92(8)
C2 Tm1 C32 160.21(8)
P2 Tm1 C32 110.67(6)
C29 Tm1 P3 37.41(6)
C4 Tm1 P3 94.19(6)
C30 Tm1 P3 56.78(6)
C3 Tm1 P3 124.63(6)
C31 Tm1 P3 55.79(6)
C2 Tm1 P3 135.03(6)
P2 Tm1 P3 140.69(2)
C32 Tm1 P3 36.14(6)
C29 Tm1 P1 93.06(6)
C4 Tm1 P1 37.12(6)
C30 Tm1 P1 123.51(6)
C3 Tm1 P1 56.14(6)
C31 Tm1 P1 135.61(6)
C2 Tm1 P1 55.21(6)
P2 Tm1 P1 137.80(2)
C32 Tm1 P1 111.42(6)
P3 Tm1 P1 79.84(2)
C29 Tm1 C1 106.25(8)
C4 Tm1 C1 54.07(8)
C30 Tm1 C1 128.45(8)
C3 Tm1 C1 49.67(8)
C31 Tm1 C1 157.68(8)
C2 Tm1 C1 28.35(8)
P2 Tm1 C1 103.12(6)
C32 Tm1 C1 145.71(8)
P3 Tm1 C1 110.49(6)
P1 Tm1 C1 35.74(6)
C1 P1 C4 91.55(13)
C1 P1 Tm1 73.18(9)
C4 P1 Tm1 65.16(9)
C18 P2 C15 93.42(13)
C18 P2 Tm1 119.61(10)
C15 P2 Tm1 140.92(10)
C32 P3 C29 91.27(13)
C32 P3 Tm1 71.89(9)
C29 P3 Tm1 65.23(9)
C2 C1 C5 126.5(3)
C2 C1 P1 111.5(2)
C5 C1 P1 118.9(2)
C2 C1 Tm1 72.09(15)
C5 C1 Tm1 140.37(18)
P1 C1 Tm1 71.07(9)
C1 C2 C3 112.8(2)
C1 C2 C9 127.3(3)
C3 C2 C9 119.2(3)
C1 C2 Tm1 79.56(16)
C3 C2 Tm1 71.12(15)
C9 C2 Tm1 124.56(19)
C4 C3 C2 113.3(2)
C4 C3 C10 126.9(3)
C2 C3 C10 118.6(3)
C4 C3 Tm1 72.99(15)
C2 C3 Tm1 78.76(15)
C10 C3 Tm1 126.72(19)
C3 C4 C11 127.3(2)
C3 C4 P1 110.8(2)
C11 C4 P1 120.1(2)
C3 C4 Tm1 76.53(15)
C11 C4 Tm1 125.61(18)
P1 C4 Tm1 77.72(9)
C7 C5 C8 108.4(3)
C7 C5 C6 106.9(3)
C8 C5 C6 108.4(3)
C7 C5 C1 111.1(2)
C8 C5 C1 116.8(3)
C6 C5 C1 104.8(2)
C5 C6 H6A 109.5
C5 C6 H6B 109.5
H6A C6 H6B 109.5
C5 C6 H6C 109.5
H6A C6 H6C 109.5
H6B C6 H6C 109.5
C5 C7 H7A 109.5
C5 C7 H7B 109.5
H7A C7 H7B 109.5
C5 C7 H7C 109.5
H7A C7 H7C 109.5
H7B C7 H7C 109.5
C5 C8 H8A 109.5
C5 C8 H8B 109.5
H8A C8 H8B 109.5
C5 C8 H8C 109.5
H8A C8 H8C 109.5
H8B C8 H8C 109.5
C2 C9 H9A 109.5
C2 C9 H9B 109.5
H9A C9 H9B 109.5
C2 C9 H9C 109.5
H9A C9 H9C 109.5
H9B C9 H9C 109.5
C3 C10 H10A 109.5
C3 C10 H10B 109.5
H10A C10 H10B 109.5
C3 C10 H10C 109.5
H10A C10 H10C 109.5
H10B C10 H10C 109.5
C14 C11 C13 107.2(3)
C14 C11 C12 107.1(3)
C13 C11 C12 110.2(3)
C14 C11 C4 110.5(2)
C13 C11 C4 107.5(2)
C12 C11 C4 114.1(2)
C11 C12 H12A 109.5
C11 C12 H12B 109.5
H12A C12 H12B 109.5
C11 C12 H12C 109.5
H12A C12 H12C 109.5
H12B C12 H12C 109.5
C11 C13 H13A 109.5
C11 C13 H13B 109.5
H13A C13 H13B 109.5
C11 C13 H13C 109.5
H13A C13 H13C 109.5
H13B C13 H13C 109.5
C11 C14 H14A 109.5
C11 C14 H14B 109.5
H14A C14 H14B 109.5
C11 C14 H14C 109.5
H14A C14 H14C 109.5
H14B C14 H14C 109.5
C16 C15 C19 127.6(2)
C16 C15 P2 108.5(2)
C19 C15 P2 123.6(2)
C15 C16 C17 114.8(2)
C15 C16 C23 125.8(3)
C17 C16 C23 119.4(3)
C18 C17 C16 113.7(3)
C18 C17 C24 125.6(3)
C16 C17 C24 120.7(3)
C17 C18 C25 128.0(3)
C17 C18 P2 109.5(2)
C25 C18 P2 122.2(2)
C15 C19 C20 109.9(2)
C15 C19 C21 111.2(2)
C20 C19 C21 107.0(3)
C15 C19 C22 111.8(3)
C20 C19 C22 107.5(3)
C21 C19 C22 109.3(3)
C19 C20 H20A 109.5
C19 C20 H20B 109.5
H20A C20 H20B 109.5
C19 C20 H20C 109.5
H20A C20 H20C 109.5
H20B C20 H20C 109.5
C19 C21 H21A 109.5
C19 C21 H21B 109.5
H21A C21 H21B 109.5
C19 C21 H21C 109.5
H21A C21 H21C 109.5
H21B C21 H21C 109.5
C19 C22 H22A 109.5
C19 C22 H22B 109.5
H22A C22 H22B 109.5
C19 C22 H22C 109.5
H22A C22 H22C 109.5
H22B C22 H22C 109.5
C16 C23 H23A 109.5
C16 C23 H23B 109.5
H23A C23 H23B 109.5
C16 C23 H23C 109.5
H23A C23 H23C 109.5
H23B C23 H23C 109.5
C17 C24 H24A 109.5
C17 C24 H24B 109.5
H24A C24 H24B 109.5
C17 C24 H24C 109.5
H24A C24 H24C 109.5
H24B C24 H24C 109.5
C18 C25 C27 109.8(3)
C18 C25 C28 109.1(2)
C27 C25 C28 108.0(3)
C18 C25 C26 113.7(3)
C27 C25 C26 109.5(3)
C28 C25 C26 106.5(3)
C25 C26 H26A 109.5
C25 C26 H26B 109.5
H26A C26 H26B 109.5
C25 C26 H26C 109.5
H26A C26 H26C 109.5
H26B C26 H26C 109.5
C25 C27 H27A 109.5
C25 C27 H27B 109.5
H27A C27 H27B 109.5
C25 C27 H27C 109.5
H27A C27 H27C 109.5
H27B C27 H27C 109.5
C25 C28 H28A 109.5
C25 C28 H28B 109.5
H28A C28 H28B 109.5
C25 C28 H28C 109.5
H28A C28 H28C 109.5
H28B C28 H28C 109.5
C30 C29 C33 127.0(2)
C30 C29 P3 111.2(2)
C33 C29 P3 120.8(2)
C30 C29 Tm1 75.76(16)
C33 C29 Tm1 123.26(17)
P3 C29 Tm1 77.37(10)
C29 C30 C31 112.9(2)
C29 C30 C37 127.3(3)
C31 C30 C37 119.2(2)
C29 C30 Tm1 73.66(15)
C31 C30 Tm1 77.98(16)
C37 C30 Tm1 124.10(19)
C32 C31 C30 113.3(3)
C32 C31 C38 127.4(3)
C30 C31 C38 118.6(2)
C32 C31 Tm1 78.99(16)
C30 C31 Tm1 71.57(15)
C38 C31 Tm1 124.7(2)
C31 C32 C39 126.3(3)
C31 C32 P3 111.3(2)
C39 C32 P3 119.7(2)
C31 C32 Tm1 72.09(15)
C39 C32 Tm1 138.38(19)
P3 C32 Tm1 71.97(9)
C35 C33 C29 112.4(2)
C35 C33 C34 107.9(2)
C29 C33 C34 110.9(2)
C35 C33 C36 109.2(2)
C29 C33 C36 109.0(2)
C34 C33 C36 107.3(2)
C33 C34 H34A 109.5
C33 C34 H34B 109.5
H34A C34 H34B 109.5
C33 C34 H34C 109.5
H34A C34 H34C 109.5
H34B C34 H34C 109.5
C33 C35 H35A 109.5
C33 C35 H35B 109.5
H35A C35 H35B 109.5
C33 C35 H35C 109.5
H35A C35 H35C 109.5
H35B C35 H35C 109.5
C33 C36 H36A 109.5
C33 C36 H36B 109.5
H36A C36 H36B 109.5
C33 C36 H36C 109.5
H36A C36 H36C 109.5
H36B C36 H36C 109.5
C30 C37 H37A 109.5
C30 C37 H37B 109.5
H37A C37 H37B 109.5
C30 C37 H37C 109.5
H37A C37 H37C 109.5
H37B C37 H37C 109.5
C31 C38 H38A 109.5
C31 C38 H38B 109.5
H38A C38 H38B 109.5
C31 C38 H38C 109.5
H38A C38 H38C 109.5
H38B C38 H38C 109.5
C41 C39 C40 106.8(3)
C41 C39 C42 108.7(3)
C40 C39 C42 106.8(3)
C41 C39 C32 117.0(3)
C40 C39 C32 111.2(3)
C42 C39 C32 105.9(2)
C39 C40 H40A 109.5
C39 C40 H40B 109.5
H40A C40 H40B 109.5
C39 C40 H40C 109.5
H40A C40 H40C 109.5
H40B C40 H40C 109.5
C39 C41 H41A 109.5
C39 C41 H41B 109.5
H41A C41 H41B 109.5
C39 C41 H41C 109.5
H41A C41 H41C 109.5
H41B C41 H41C 109.5
C39 C42 H42A 109.5
C39 C42 H42B 109.5
H42A C42 H42B 109.5
C39 C42 H42C 109.5
H42A C42 H42C 109.5
H42B C42 H42C 109.5

loop_
_geom_bond_atom_site_label_1
_geom_bond_atom_site_label_2
_geom_bond_distance
Tm1 C29 2.661(3)
Tm1 C4 2.668(3)
Tm1 C30 2.688(3)
Tm1 C3 2.713(3)
Tm1 C31 2.771(3)
Tm1 C2 2.813(3)
Tm1 P2 2.8135(8)
Tm1 C32 2.859(3)
Tm1 P3 2.8600(7)
Tm1 P1 2.8727(7)
Tm1 C1 2.907(3)
P1 C1 1.774(3)
P1 C4 1.774(3)
P2 C18 1.768(3)
P2 C15 1.773(3)
P3 C32 1.774(3)
P3 C29 1.781(3)
C1 C2 1.404(4)
C1 C5 1.563(4)
C2 C3 1.439(4)
C2 C9 1.524(4)
C3 C4 1.415(4)
C3 C10 1.513(4)
C4 C11 1.539(4)
C5 C7 1.518(5)
C5 C8 1.531(4)
C5 C6 1.552(4)
C6 H6A 0.9800
C6 H6B 0.9800
C6 H6C 0.9800
C7 H7A 0.9800
C7 H7B 0.9800
C7 H7C 0.9800
C8 H8A 0.9800
C8 H8B 0.9800
C8 H8C 0.9800
C9 H9A 0.9800
C9 H9B 0.9800
C9 H9C 0.9800
C10 H10A 0.9800
C10 H10B 0.9800
C10 H10C 0.9800
C11 C14 1.534(4)
C11 C13 1.535(4)
C11 C12 1.537(4)
C12 H12A 0.9800
C12 H12B 0.9800
C12 H12C 0.9800
C13 H13A 0.9800
C13 H13B 0.9800
C13 H13C 0.9800
C14 H14A 0.9800
C14 H14B 0.9800
C14 H14C 0.9800
C15 C16 1.387(4)
C15 C19 1.522(4)
C16 C17 1.439(4)
C16 C23 1.518(4)
C17 C18 1.384(4)
C17 C24 1.512(4)
C18 C25 1.527(4)
C19 C20 1.524(4)
C19 C21 1.537(4)
C19 C22 1.539(4)
C20 H20A 0.9800
C20 H20B 0.9800
C20 H20C 0.9800
C21 H21A 0.9800
C21 H21B 0.9800
C21 H21C 0.9800
C22 H22A 0.9800
C22 H22B 0.9800
C22 H22C 0.9800
C23 H23A 0.9800
C23 H23B 0.9800
C23 H23C 0.9800
C24 H24A 0.9800
C24 H24B 0.9800
C24 H24C 0.9800
C25 C27 1.536(5)
C25 C28 1.540(4)
C25 C26 1.545(5)
C26 H26A 0.9800
C26 H26B 0.9800
C26 H26C 0.9800
C27 H27A 0.9800
C27 H27B 0.9800
C27 H27C 0.9800
C28 H28A 0.9800
C28 H28B 0.9800
C28 H28C 0.9800
C29 C30 1.411(4)
C29 C33 1.535(4)
C30 C31 1.436(4)
C30 C37 1.503(4)
C31 C32 1.408(4)
C31 C38 1.508(4)
C32 C39 1.551(4)
C33 C35 1.534(4)
C33 C34 1.539(4)
C33 C36 1.541(4)
C34 H34A 0.9800
C34 H34B 0.9800
C34 H34C 0.9800
C35 H35A 0.9800
C35 H35B 0.9800
C35 H35C 0.9800
C36 H36A 0.9800
C36 H36B 0.9800
C36 H36C 0.9800
C37 H37A 0.9800
C37 H37B 0.9800
C37 H37C 0.9800
C38 H38A 0.9800
C38 H38B 0.9800
C38 H38C 0.9800
C39 C41 1.535(5)
C39 C40 1.539(5)
C39 C42 1.544(5)
C40 H40A 0.9800
C40 H40B 0.9800
C40 H40C 0.9800
C41 H41A 0.9800
C41 H41B 0.9800
C41 H41C 0.9800
C42 H42A 0.9800
C42 H42B 0.9800
C42 H42C 0.9800

loop_
_geom_torsion_atom_site_label_1
_geom_torsion_atom_site_label_2
_geom_torsion_atom_site_label_3
_geom_torsion_atom_site_label_4
_geom_torsion
C29 Tm1 P1 C1 113.93(11)
C4 Tm1 P1 C1 -99.85(14)
C30 Tm1 P1 C1 110.90(12)
C3 Tm1 P1 C1 -66.30(12)
C31 Tm1 P1 C1 147.61(12)
C2 Tm1 P1 C1 -29.64(11)
P2 Tm1 P1 C1 -17.47(10)
C32 Tm1 P1 C1 166.98(11)
P3 Tm1 P1 C1 149.07(10)
C29 Tm1 P1 C4 -146.22(12)
C30 Tm1 P1 C4 -149.25(12)
C3 Tm1 P1 C4 33.55(12)
C31 Tm1 P1 C4 -112.54(13)
C2 Tm1 P1 C4 70.21(12)
P2 Tm1 P1 C4 82.38(10)
C32 Tm1 P1 C4 -93.16(12)
P3 Tm1 P1 C4 -111.07(10)
C1 Tm1 P1 C4 99.85(14)
C29 Tm1 P2 C18 109.16(13)
C4 Tm1 P2 C18 -80.66(13)
C30 Tm1 P2 C18 95.10(13)
C3 Tm1 P2 C18 -87.08(13)
C31 Tm1 P2 C18 64.59(13)
C2 Tm1 P2 C18 -115.78(13)
C32 Tm1 P2 C18 49.75(13)
P3 Tm1 P2 C18 75.38(12)
P1 Tm1 P2 C18 -125.82(11)
C1 Tm1 P2 C18 -136.19(13)
C29 Tm1 P2 C15 -34.81(17)
C4 Tm1 P2 C15 135.37(17)
C30 Tm1 P2 C15 -48.87(16)
C3 Tm1 P2 C15 128.95(16)
C31 Tm1 P2 C15 -79.38(16)
C2 Tm1 P2 C15 100.26(16)
C32 Tm1 P2 C15 -94.21(16)
P3 Tm1 P2 C15 -68.59(16)
P1 Tm1 P2 C15 90.22(16)
C1 Tm1 P2 C15 79.84(16)
C29 Tm1 P3 C32 -100.17(14)
C4 Tm1 P3 C32 116.59(11)
C30 Tm1 P3 C32 -67.06(12)
C3 Tm1 P3 C32 115.22(12)
C31 Tm1 P3 C32 -30.28(12)
C2 Tm1 P3 C32 152.45(12)
P2 Tm1 P3 C32 -43.32(10)
P1 Tm1 P3 C32 150.96(10)
C1 Tm1 P3 C32 169.66(11)
C4 Tm1 P3 C29 -143.25(11)
C30 Tm1 P3 C29 33.11(12)
C3 Tm1 P3 C29 -144.62(12)
C31 Tm1 P3 C29 69.89(12)
C2 Tm1 P3 C29 -107.38(13)
P2 Tm1 P3 C29 56.85(10)
C32 Tm1 P3 C29 100.17(14)
P1 Tm1 P3 C29 -108.87(10)
C1 Tm1 P3 C29 -90.17(11)
C4 P1 C1 C2 -2.4(2)
Tm1 P1 C1 C2 61.02(18)
C4 P1 C1 C5 158.8(2)
Tm1 P1 C1 C5 -137.8(2)
C4 P1 C1 Tm1 -63.44(9)
C29 Tm1 C1 C2 166.86(16)
C4 Tm1 C1 C2 -73.95(17)
C30 Tm1 C1 C2 142.86(16)
C3 Tm1 C1 C2 -35.30(16)
C31 Tm1 C1 C2 158.2(2)
P2 Tm1 C1 C2 46.85(16)
C32 Tm1 C1 C2 -143.05(17)
P3 Tm1 C1 C2 -153.89(15)
P1 Tm1 C1 C2 -121.20(19)
C29 Tm1 C1 C5 40.8(3)
C4 Tm1 C1 C5 160.0(3)
C30 Tm1 C1 C5 16.8(3)
C3 Tm1 C1 C5 -161.4(3)
C31 Tm1 C1 C5 32.1(4)
C2 Tm1 C1 C5 -126.1(4)
P2 Tm1 C1 C5 -79.2(3)
C32 Tm1 C1 C5 90.9(3)
P3 Tm1 C1 C5 80.0(3)
P1 Tm1 C1 C5 112.7(3)
C29 Tm1 C1 P1 -71.94(10)
C4 Tm1 C1 P1 47.25(9)
C30 Tm1 C1 P1 -95.94(11)
C3 Tm1 C1 P1 85.90(12)
C31 Tm1 C1 P1 -80.6(2)
C2 Tm1 C1 P1 121.20(19)
P2 Tm1 C1 P1 168.05(7)
C32 Tm1 C1 P1 -21.85(18)
P3 Tm1 C1 P1 -32.69(10)
C5 C1 C2 C3 -155.6(3)
P1 C1 C2 C3 3.9(3)
Tm1 C1 C2 C3 64.3(2)
C5 C1 C2 C9 14.3(5)
P1 C1 C2 C9 173.8(2)
Tm1 C1 C2 C9 -125.8(3)
C5 C1 C2 Tm1 140.1(3)
P1 C1 C2 Tm1 -60.42(14)
C29 Tm1 C2 C1 -17.6(2)
C4 Tm1 C2 C1 84.01(17)
C30 Tm1 C2 C1 -61.7(2)
C3 Tm1 C2 C1 118.6(2)
C31 Tm1 C2 C1 -132.4(4)
P2 Tm1 C2 C1 -134.32(16)
C32 Tm1 C2 C1 89.3(3)
P3 Tm1 C2 C1 35.69(19)
P1 Tm1 C2 C1 37.48(14)
C29 Tm1 C2 C3 -136.16(16)
C4 Tm1 C2 C3 -34.59(15)
C30 Tm1 C2 C3 179.65(16)
C31 Tm1 C2 C3 109.0(4)
P2 Tm1 C2 C3 107.07(16)
C32 Tm1 C2 C3 -29.3(3)
P3 Tm1 C2 C3 -82.92(17)
P1 Tm1 C2 C3 -81.13(16)
C1 Tm1 C2 C3 -118.6(2)
C29 Tm1 C2 C9 110.9(2)
C4 Tm1 C2 C9 -147.6(3)
C30 Tm1 C2 C9 66.7(3)
C3 Tm1 C2 C9 -113.0(3)
C31 Tm1 C2 C9 -4.0(6)
P2 Tm1 C2 C9 -5.9(2)
C32 Tm1 C2 C9 -142.2(3)
P3 Tm1 C2 C9 164.11(19)
P1 Tm1 C2 C9 165.9(3)
C1 Tm1 C2 C9 128.4(3)
C1 C2 C3 C4 -3.7(3)
C9 C2 C3 C4 -174.5(3)
Tm1 C2 C3 C4 65.8(2)
C1 C2 C3 C10 164.7(3)
C9 C2 C3 C10 -6.2(4)
Tm1 C2 C3 C10 -125.9(3)
C1 C2 C3 Tm1 -69.4(2)
C9 C2 C3 Tm1 119.7(2)
C29 Tm1 C3 C4 -40.7(2)
C30 Tm1 C3 C4 -123(2)
C31 Tm1 C3 C4 83.5(2)
C2 Tm1 C3 C4 -118.8(2)
P2 Tm1 C3 C4 169.28(15)
C32 Tm1 C3 C4 48.35(19)
P3 Tm1 C3 C4 2.70(18)
P1 Tm1 C3 C4 -41.13(14)
C1 Tm1 C3 C4 -85.69(17)
C29 Tm1 C3 C2 78.1(2)
C4 Tm1 C3 C2 118.8(2)
C30 Tm1 C3 C2 -5(2)
C31 Tm1 C3 C2 -157.61(18)
P2 Tm1 C3 C2 -71.88(16)
C32 Tm1 C3 C2 167.19(15)
P3 Tm1 C3 C2 121.54(15)
P1 Tm1 C3 C2 77.71(16)
C1 Tm1 C3 C2 33.15(15)
C29 Tm1 C3 C10 -164.4(2)
C4 Tm1 C3 C10 -123.7(3)
C30 Tm1 C3 C10 113(2)
C31 Tm1 C3 C10 -40.2(3)
C2 Tm1 C3 C10 117.5(3)
P2 Tm1 C3 C10 45.6(2)
C32 Tm1 C3 C10 -75.4(3)
P3 Tm1 C3 C10 -121.0(2)
P1 Tm1 C3 C10 -164.8(3)
C1 Tm1 C3 C10 150.6(3)
C2 C3 C4 C11 165.9(3)
C10 C3 C4 C11 -1.2(5)
Tm1 C3 C4 C11 -124.8(3)
C2 C3 C4 P1 1.8(3)
C10 C3 C4 P1 -165.4(2)
Tm1 C3 C4 P1 71.05(14)
C2 C3 C4 Tm1 -69.3(2)
C10 C3 C4 Tm1 123.5(3)
C1 P1 C4 C3 0.4(2)
Tm1 P1 C4 C3 -70.28(18)
C1 P1 C4 C11 -165.1(2)
Tm1 P1 C4 C11 124.2(2)
C1 P1 C4 Tm1 70.64(10)
C29 Tm1 C4 C3 156.56(15)
C30 Tm1 C4 C3 175.97(16)
C31 Tm1 C4 C3 -136.24(16)
C2 Tm1 C4 C3 34.18(15)
P2 Tm1 C4 C3 -12.73(18)
C32 Tm1 C4 C3 -143.92(15)
P3 Tm1 C4 C3 -177.78(15)
P1 Tm1 C4 C3 115.16(19)
C1 Tm1 C4 C3 69.86(16)
C29 Tm1 C4 C11 -77.0(2)
C30 Tm1 C4 C11 -57.6(3)
C3 Tm1 C4 C11 126.5(3)
C31 Tm1 C4 C11 -9.8(3)
C2 Tm1 C4 C11 160.6(3)
P2 Tm1 C4 C11 113.7(2)
C32 Tm1 C4 C11 -17.5(2)
P3 Tm1 C4 C11 -51.3(2)
P1 Tm1 C4 C11 -118.4(3)
C1 Tm1 C4 C11 -163.7(3)
C29 Tm1 C4 P1 41.41(13)
C30 Tm1 C4 P1 60.8(2)
C3 Tm1 C4 P1 -115.16(19)
C31 Tm1 C4 P1 108.60(12)
C2 Tm1 C4 P1 -80.98(12)
P2 Tm1 C4 P1 -127.88(7)
C32 Tm1 C4 P1 100.93(10)
P3 Tm1 C4 P1 67.06(9)
C1 Tm1 C4 P1 -45.30(9)
C2 C1 C5 C7 171.8(3)
P1 C1 C5 C7 13.7(3)
Tm1 C1 C5 C7 -81.1(4)
C2 C1 C5 C8 -63.2(4)
P1 C1 C5 C8 138.7(2)
Tm1 C1 C5 C8 43.9(4)
C2 C1 C5 C6 56.7(4)
P1 C1 C5 C6 -101.4(3)
Tm1 C1 C5 C6 163.7(2)
C3 C4 C11 C14 179.3(3)
P1 C4 C11 C14 -17.8(3)
Tm1 C4 C11 C14 78.7(3)
C3 C4 C11 C13 -64.0(4)
P1 C4 C11 C13 98.9(3)
Tm1 C4 C11 C13 -164.6(2)
C3 C4 C11 C12 58.5(4)
P1 C4 C11 C12 -138.6(2)
Tm1 C4 C11 C12 -42.2(3)
C18 P2 C15 C16 2.7(2)
Tm1 P2 C15 C16 151.84(15)
C18 P2 C15 C19 176.9(2)
Tm1 P2 C15 C19 -33.9(3)
C19 C15 C16 C17 -175.9(3)
P2 C15 C16 C17 -1.9(3)
C19 C15 C16 C23 2.9(5)
P2 C15 C16 C23 176.8(2)
C15 C16 C17 C18 -0.2(4)
C23 C16 C17 C18 -179.0(3)
C15 C16 C17 C24 178.3(3)
C23 C16 C17 C24 -0.5(4)
C16 C17 C18 C25 175.3(3)
C24 C17 C18 C25 -3.1(5)
C16 C17 C18 P2 2.2(3)
C24 C17 C18 P2 -176.2(2)
C15 P2 C18 C17 -2.8(2)
Tm1 P2 C18 C17 -161.00(17)
C15 P2 C18 C25 -176.4(2)
Tm1 P2 C18 C25 25.4(3)
C16 C15 C19 C20 -179.5(3)
P2 C15 C19 C20 7.4(3)
C16 C15 C19 C21 62.2(4)
P2 C15 C19 C21 -110.9(3)
C16 C15 C19 C22 -60.2(4)
P2 C15 C19 C22 126.6(3)
C17 C18 C25 C27 -70.8(4)
P2 C18 C25 C27 101.6(3)
C17 C18 C25 C28 171.1(3)
P2 C18 C25 C28 -16.6(3)
C17 C18 C25 C26 52.3(4)
P2 C18 C25 C26 -135.4(3)
C32 P3 C29 C30 0.3(2)
Tm1 P3 C29 C30 -69.05(19)
C32 P3 C29 C33 -169.3(2)
Tm1 P3 C29 C33 121.4(2)
C32 P3 C29 Tm1 69.35(10)
C4 Tm1 C29 C30 161.40(15)
C3 Tm1 C29 C30 -175.40(16)
C31 Tm1 C29 C30 34.57(15)
C2 Tm1 C29 C30 -132.67(16)
P2 Tm1 C29 C30 -28.47(17)
C32 Tm1 C29 C30 70.73(16)
P3 Tm1 C29 C30 116.09(19)
P1 Tm1 C29 C30 -175.04(15)
C1 Tm1 C29 C30 -141.25(15)
C4 Tm1 C29 C33 -73.5(2)
C30 Tm1 C29 C33 125.1(3)
C3 Tm1 C29 C33 -50.3(3)
C31 Tm1 C29 C33 159.7(2)
C2 Tm1 C29 C33 -7.5(3)
P2 Tm1 C29 C33 96.7(2)
C32 Tm1 C29 C33 -164.1(2)
P3 Tm1 C29 C33 -118.8(2)
P1 Tm1 C29 C33 -49.9(2)
C1 Tm1 C29 C33 -16.1(2)
C4 Tm1 C29 P3 45.31(13)
C30 Tm1 C29 P3 -116.09(19)
C3 Tm1 C29 P3 68.50(19)
C31 Tm1 C29 P3 -81.52(11)
C2 Tm1 C29 P3 111.24(11)
P2 Tm1 C29 P3 -144.56(6)
C32 Tm1 C29 P3 -45.36(9)
P1 Tm1 C29 P3 68.87(8)
C1 Tm1 C29 P3 102.66(10)
C33 C29 C30 C31 169.9(3)
P3 C29 C30 C31 1.1(3)
Tm1 C29 C30 C31 -69.0(2)
C33 C29 C30 C37 -0.4(5)
P3 C29 C30 C37 -169.2(2)
Tm1 C29 C30 C37 120.7(3)
C33 C29 C30 Tm1 -121.1(3)
P3 C29 C30 Tm1 70.08(14)
C4 Tm1 C30 C29 -33.2(3)
C3 Tm1 C30 C29 87(2)
C31 Tm1 C30 C29 -118.5(2)
C2 Tm1 C30 C29 82.4(2)
P2 Tm1 C30 C29 154.10(15)
C32 Tm1 C30 C29 -85.37(17)
P3 Tm1 C30 C29 -40.70(14)
P1 Tm1 C30 C29 5.95(18)
C1 Tm1 C30 C29 50.12(19)
C29 Tm1 C30 C31 118.5(2)
C4 Tm1 C30 C31 85.2(2)
C3 Tm1 C30 C31 -155(2)
C2 Tm1 C30 C31 -159.15(17)
P2 Tm1 C30 C31 -87.45(16)
C32 Tm1 C30 C31 33.08(15)
P3 Tm1 C30 C31 77.75(16)
P1 Tm1 C30 C31 124.40(15)
C1 Tm1 C30 C31 168.57(15)
C29 Tm1 C30 C37 -124.3(3)
C4 Tm1 C30 C37 -157.6(2)
C3 Tm1 C30 C37 -38(2)
C31 Tm1 C30 C37 117.2(3)
C2 Tm1 C30 C37 -41.9(3)
P2 Tm1 C30 C37 29.8(2)
C32 Tm1 C30 C37 150.3(3)
P3 Tm1 C30 C37 -165.0(3)
P1 Tm1 C30 C37 -118.4(2)
C1 Tm1 C30 C37 -74.2(2)
C29 C30 C31 C32 -2.5(4)
C37 C30 C31 C32 168.7(3)
Tm1 C30 C31 C32 -68.8(2)
C29 C30 C31 C38 -173.6(3)
C37 C30 C31 C38 -2.4(4)
Tm1 C30 C31 C38 120.1(3)
C29 C30 C31 Tm1 66.3(2)
C37 C30 C31 Tm1 -122.5(3)
C29 Tm1 C31 C32 84.55(18)
C4 Tm1 C31 C32 -15.2(2)
C30 Tm1 C31 C32 119.3(3)
C3 Tm1 C31 C32 -62.8(3)
C2 Tm1 C31 C32 -152.2(4)
P2 Tm1 C31 C32 -150.30(17)
P3 Tm1 C31 C32 37.95(15)
P1 Tm1 C31 C32 39.7(2)
C1 Tm1 C31 C32 95.2(3)
C29 Tm1 C31 C30 -34.73(15)
C4 Tm1 C31 C30 -134.44(16)
C3 Tm1 C31 C30 177.89(17)
C2 Tm1 C31 C30 88.5(5)
P2 Tm1 C31 C30 90.42(16)
C32 Tm1 C31 C30 -119.3(3)
P3 Tm1 C31 C30 -81.34(16)
P1 Tm1 C31 C30 -79.59(17)
C1 Tm1 C31 C30 -24.1(3)
C29 Tm1 C31 C38 -147.3(3)
C4 Tm1 C31 C38 113.0(2)
C30 Tm1 C31 C38 -112.6(3)
C3 Tm1 C31 C38 65.3(3)
C2 Tm1 C31 C38 -24.0(6)
P2 Tm1 C31 C38 -22.2(2)
C32 Tm1 C31 C38 128.1(3)
P3 Tm1 C31 C38 166.1(3)
P1 Tm1 C31 C38 167.84(18)
C1 Tm1 C31 C38 -136.7(2)
C30 C31 C32 C39 -158.2(3)
C38 C31 C32 C39 12.0(5)
Tm1 C31 C32 C39 137.5(3)
C30 C31 C32 P3 2.6(3)
C38 C31 C32 P3 172.8(3)
Tm1 C31 C32 P3 -61.63(15)
C30 C31 C32 Tm1 64.3(2)
C38 C31 C32 Tm1 -125.5(3)
C29 P3 C32 C31 -1.7(2)
Tm1 P3 C32 C31 61.70(19)
C29 P3 C32 C39 160.6(2)
Tm1 P3 C32 C39 -136.0(2)
C29 P3 C32 Tm1 -63.37(9)
C29 Tm1 C32 C31 -73.32(18)
C4 Tm1 C32 C31 169.14(16)
C30 Tm1 C32 C31 -34.89(16)
C3 Tm1 C32 C31 145.55(16)
C2 Tm1 C32 C31 164.7(2)
P2 Tm1 C32 C31 31.87(18)
P3 Tm1 C32 C31 -120.4(2)
P1 Tm1 C32 C31 -151.32(15)
C1 Tm1 C32 C31 -137.82(17)
C29 Tm1 C32 C39 161.8(3)
C4 Tm1 C32 C39 44.3(3)
C30 Tm1 C32 C39 -159.8(3)
C3 Tm1 C32 C39 20.7(3)
C31 Tm1 C32 C39 -124.9(4)
C2 Tm1 C32 C39 39.9(5)
P2 Tm1 C32 C39 -93.0(3)
P3 Tm1 C32 C39 114.7(3)
P1 Tm1 C32 C39 83.8(3)
C1 Tm1 C32 C39 97.3(3)
C29 Tm1 C32 P3 47.13(9)
C4 Tm1 C32 P3 -70.41(11)
C30 Tm1 C32 P3 85.56(12)
C3 Tm1 C32 P3 -94.00(12)
C31 Tm1 C32 P3 120.4(2)
C2 Tm1 C32 P3 -74.8(3)
P2 Tm1 C32 P3 152.32(6)
P1 Tm1 C32 P3 -30.88(10)
C1 Tm1 C32 P3 -17.37(18)
C30 C29 C33 C35 61.0(4)
P3 C29 C33 C35 -131.2(2)
Tm1 C29 C33 C35 -36.2(3)
C30 C29 C33 C34 -178.1(3)
P3 C29 C33 C34 -10.3(3)
Tm1 C29 C33 C34 84.7(3)
C30 C29 C33 C36 -60.2(4)
P3 C29 C33 C36 107.6(2)
Tm1 C29 C33 C36 -157.43(19)
C31 C32 C39 C41 -63.2(4)
P3 C32 C39 C41 137.4(3)
Tm1 C32 C39 C41 41.4(4)
C31 C32 C39 C40 173.7(3)
P3 C32 C39 C40 14.3(4)
Tm1 C32 C39 C40 -81.7(4)
C31 C32 C39 C42 58.1(4)
P3 C32 C39 C42 -101.4(3)
Tm1 C32 C39 C42 162.6(3)
